data_1560245
loop_
_publ_author_name
'Handelmann, Jens'
'Babu, Chatla Naga'
'Steinert, Henning'
'Schwarz, Christopher'
'Scherpf, Thorsten'
'Kroll, Alexander'
'Gessner, Viktoria H.'

_publ_section_title
;
 Towards the rational design of ylide-substituted phosphines for
 gold(i)-catalysis: from inactive to ppm-level catalysis
;
_journal_issue 12
_journal_name_full 'Chemical Science'
_journal_page_first 4329
_journal_page_last 4337
_journal_paper_doi 10.1039/D1SC00105A
_journal_volume 12
_journal_year 2021
_chemical_formula_moiety 'C38 H44 P2'
_chemical_formula_sum 'C38 H44 P2'
_chemical_formula_weight 562.67
_space_group_crystal_system monoclinic
_space_group_IT_number 14
_space_group_name_Hall '-P 2yn'
_space_group_name_H-M_alt 'P 1 21/n 1'
_atom_sites_solution_hydrogens geom
_audit_creation_method SHELXL-2018/1
_audit_update_record
;
2020-02-10 deposited with the CCDC.	2021-01-29 downloaded from the CCDC.
;
_cell_angle_alpha 90
_cell_angle_beta 96.2428(17)
_cell_angle_gamma 90
_cell_formula_units_Z 4
_cell_length_a 10.29027(19)
_cell_length_b 10.5467(2)
_cell_length_c 29.0177(6)
_cell_measurement_reflns_used 8895
_cell_measurement_temperature 100(2)
_cell_measurement_theta_max 75.9690
_cell_measurement_theta_min 4.3920
_cell_volume 3130.57(11)
_computing_cell_refinement 'CrysAlisPro 1.171.38.46 (Rigaku OD, 2015)'
_computing_data_collection 'CrysAlisPro 1.171.38.46 (Rigaku OD, 2015)'
_computing_data_reduction 'CrysAlisPro 1.171.38.46 (Rigaku OD, 2015)'
_computing_molecular_graphics 'SHELXL-2018/1 (Sheldrick, 2018)'
_computing_structure_refinement 'SHELXL-2018/1 (Sheldrick, 2018)'
_computing_structure_solution 'SHELXL-2014/5 (Sheldrick, 2014)'
_diffrn_ambient_temperature 100(2)
_diffrn_detector_area_resol_mean 10.4409
_diffrn_measured_fraction_theta_full 1.000
_diffrn_measured_fraction_theta_max 0.996
_diffrn_measurement_device_type 'SuperNova, Single source at offset, Atlas'
_diffrn_measurement_method '\w scans'
_diffrn_radiation_type CuK\a
_diffrn_radiation_wavelength 1.54184
_diffrn_reflns_av_R_equivalents 0.0463
_diffrn_reflns_av_unetI/netI 0.0388
_diffrn_reflns_Laue_measured_fraction_full 1.000
_diffrn_reflns_Laue_measured_fraction_max 0.996
_diffrn_reflns_limit_h_max 12
_diffrn_reflns_limit_h_min -12
_diffrn_reflns_limit_k_max 13
_diffrn_reflns_limit_k_min -12
_diffrn_reflns_limit_l_max 36
_diffrn_reflns_limit_l_min -35
_diffrn_reflns_number 25763
_diffrn_reflns_point_group_measured_fraction_full 1.000
_diffrn_reflns_point_group_measured_fraction_max 0.996
_diffrn_reflns_theta_full 67.684
_diffrn_reflns_theta_max 74.994
_diffrn_reflns_theta_min 4.426
_diffrn_source 'micro-focus sealed X-ray tube'
_diffrn_source_type 'SuperNova (Cu) X-ray Source'
_exptl_absorpt_coefficient_mu 1.432
_exptl_absorpt_correction_T_max 1.000
_exptl_absorpt_correction_T_min 0.758
_exptl_absorpt_correction_type gaussian
_exptl_absorpt_process_details
;
CrysAlisPro 1.171.38.46 (Rigaku Oxford Diffraction, 2015)
Numerical absorption correction based on gaussian integration over
			a multifaceted crystal model
Empirical absorption correction using spherical harmonics,
 implemented in SCALE3 ABSPACK scaling algorithm.
;
_exptl_crystal_colour yellow
_exptl_crystal_density_diffrn 1.194
_exptl_crystal_description block
_exptl_crystal_F_000 1208
_exptl_crystal_size_max 0.186
_exptl_crystal_size_mid 0.131
_exptl_crystal_size_min 0.110
_refine_diff_density_max 0.418
_refine_diff_density_min -0.328
_refine_diff_density_rms 0.051
_refine_ls_extinction_method none
_refine_ls_goodness_of_fit_ref 1.033
_refine_ls_hydrogen_treatment constr
_refine_ls_matrix_type full
_refine_ls_number_parameters 363
_refine_ls_number_reflns 6423
_refine_ls_number_restraints 0
_refine_ls_restrained_S_all 1.033
_refine_ls_R_factor_all 0.0532
_refine_ls_R_factor_gt 0.0397
_refine_ls_shift/su_max 0.002
_refine_ls_shift/su_mean 0.000
_refine_ls_structure_factor_coef Fsqd
_refine_ls_weighting_details 'w=1/[\s^2^(Fo^2^)+(0.0546P)^2^+0.8729P] where P=(Fo^2^+2Fc^2^)/3'
_refine_ls_weighting_scheme calc
_refine_ls_wR_factor_gt 0.0993
_refine_ls_wR_factor_ref 0.1076
_reflns_Friedel_coverage 0.000
_reflns_number_gt 5196
_reflns_number_total 6423
_reflns_threshold_expression 'I > 2\s(I)'
_cod_data_source_file d1sc00105a2.cif
_cod_data_source_block CS051
_cod_depositor_comments 'Adding full bibliography for 1560241--1560250.cif.'
_cod_original_cell_volume 3130.59(11)
_cod_original_sg_symbol_H-M 'P 21/n'
_cod_database_code 1560245
_shelx_shelxl_version_number 2018/1
_shelx_space_group_comment
;
The symmetry employed for this shelxl refinement is uniquely defined
by the following loop, which should always be used as a source of
symmetry information in preference to the above space-group names.
They are only intended as comments.
;

loop_
_space_group_symop_operation_xyz
'x, y, z'
'-x+1/2, y+1/2, -z+1/2'
'-x, -y, -z'
'x-1/2, -y-1/2, z-1/2'

loop_
_atom_site_label
_atom_site_type_symbol
_atom_site_fract_x
_atom_site_fract_y
_atom_site_fract_z
_atom_site_U_iso_or_equiv
_atom_site_adp_type
_atom_site_occupancy
_atom_site_site_symmetry_order
_atom_site_calc_flag
_atom_site_refinement_flags_posn
_atom_site_refinement_flags_adp
_atom_site_refinement_flags_occupancy
_atom_site_disorder_assembly
_atom_site_disorder_group
P1 P 0.53708(4) 0.40054(4) 0.62704(2) 0.01828(10) Uani 1 1 d . . . . .
P2 P 0.28630(4) 0.33667(4) 0.65991(2) 0.02034(11) Uani 1 1 d . . . . .
C1 C 0.37667(16) 0.43941(16) 0.62539(6) 0.0211(3) Uani 1 1 d . . . . .
C2 C 0.31376(16) 0.54811(16) 0.59860(6) 0.0232(3) Uani 1 1 d . . . . .
C3 C 0.32962(17) 0.67559(17) 0.61290(6) 0.0267(4) Uani 1 1 d . . . . .
C4 C 0.2550(2) 0.76961(18) 0.58858(7) 0.0340(4) Uani 1 1 d . . . . .
H4 H 0.265085 0.855176 0.598570 0.041 Uiso 1 1 calc R U . . .
C5 C 0.1673(2) 0.7421(2) 0.55059(8) 0.0381(5) Uani 1 1 d . . . . .
H5 H 0.116939 0.807852 0.535044 0.046 Uiso 1 1 calc R U . . .
C6 C 0.1530(2) 0.6174(2) 0.53508(7) 0.0342(4) Uani 1 1 d . . . . .
H6 H 0.094061 0.597386 0.508569 0.041 Uiso 1 1 calc R U . . .
C7 C 0.22588(18) 0.52289(18) 0.55891(6) 0.0272(4) Uani 1 1 d . . . . .
H7 H 0.216286 0.438024 0.548100 0.033 Uiso 1 1 calc R U . . .
C8 C 0.4225(2) 0.71392(18) 0.65387(7) 0.0327(4) Uani 1 1 d . . . . .
H8A H 0.512091 0.693160 0.648027 0.039 Uiso 1 1 calc R U . . .
H8B H 0.400853 0.668283 0.681449 0.039 Uiso 1 1 calc R U . . .
H8C H 0.415376 0.805405 0.658955 0.039 Uiso 1 1 calc R U . . .
C9 C 0.62125(16) 0.37936(16) 0.68543(6) 0.0213(3) Uani 1 1 d . . . . .
C10 C 0.57225(17) 0.43906(17) 0.72263(6) 0.0260(3) Uani 1 1 d . . . . .
H10 H 0.496630 0.490951 0.717383 0.031 Uiso 1 1 calc R U . . .
C11 C 0.63327(19) 0.42332(19) 0.76758(6) 0.0306(4) Uani 1 1 d . . . . .
H11 H 0.599403 0.464744 0.792782 0.037 Uiso 1 1 calc R U . . .
C12 C 0.74328(19) 0.34730(19) 0.77551(6) 0.0309(4) Uani 1 1 d . . . . .
H12 H 0.784455 0.336042 0.806159 0.037 Uiso 1 1 calc R U . . .
C13 C 0.79318(18) 0.28766(19) 0.73863(7) 0.0309(4) Uani 1 1 d . . . . .
H13 H 0.868660 0.235630 0.744044 0.037 Uiso 1 1 calc R U . . .
C14 C 0.73309(17) 0.30383(17) 0.69383(6) 0.0259(4) Uani 1 1 d . . . . .
H14 H 0.768166 0.263315 0.668691 0.031 Uiso 1 1 calc R U . . .
C15 C 0.62682(16) 0.51955(15) 0.59805(6) 0.0207(3) Uani 1 1 d . . . . .
C16 C 0.74841(17) 0.56283(18) 0.61739(6) 0.0270(4) Uani 1 1 d . . . . .
H16 H 0.784736 0.532208 0.646789 0.032 Uiso 1 1 calc R U . . .
C17 C 0.81705(18) 0.6511(2) 0.59365(7) 0.0332(4) Uani 1 1 d . . . . .
H17 H 0.900181 0.680082 0.606974 0.040 Uiso 1 1 calc R U . . .
C18 C 0.76529(18) 0.69687(18) 0.55098(7) 0.0297(4) Uani 1 1 d . . . . .
H18 H 0.812824 0.756628 0.534950 0.036 Uiso 1 1 calc R U . . .
C19 C 0.64403(18) 0.65536(17) 0.53169(6) 0.0264(4) Uani 1 1 d . . . . .
H19 H 0.607822 0.687610 0.502515 0.032 Uiso 1 1 calc R U . . .
C20 C 0.57480(16) 0.56677(17) 0.55468(6) 0.0235(3) Uani 1 1 d . . . . .
H20 H 0.491952 0.538019 0.541021 0.028 Uiso 1 1 calc R U . . .
C21 C 0.57442(15) 0.25093(16) 0.59882(6) 0.0208(3) Uani 1 1 d . . . . .
C22 C 0.54682(18) 0.13651(18) 0.62010(7) 0.0291(4) Uani 1 1 d . . . . .
H22 H 0.517005 0.137171 0.649960 0.035 Uiso 1 1 calc R U . . .
C23 C 0.5627(2) 0.02229(18) 0.59787(8) 0.0347(4) Uani 1 1 d . . . . .
H23 H 0.544369 -0.055052 0.612647 0.042 Uiso 1 1 calc R U . . .
C24 C 0.6054(2) 0.02021(18) 0.55401(7) 0.0344(4) Uani 1 1 d . . . . .
H24 H 0.615279 -0.058233 0.538671 0.041 Uiso 1 1 calc R U . . .
C25 C 0.6334(2) 0.1324(2) 0.53295(7) 0.0333(4) Uani 1 1 d . . . . .
H25 H 0.662481 0.131185 0.502990 0.040 Uiso 1 1 calc R U . . .
C26 C 0.61931(18) 0.24780(17) 0.55527(6) 0.0263(4) Uani 1 1 d . . . . .
H26 H 0.640412 0.324647 0.540706 0.032 Uiso 1 1 calc R U . . .
C27 C 0.20095(16) 0.45584(16) 0.69436(6) 0.0219(3) Uani 1 1 d . . . . .
H27 H 0.265847 0.526040 0.700506 0.026 Uiso 1 1 calc R U . . .
C28 C 0.1776(2) 0.40822(18) 0.74265(6) 0.0295(4) Uani 1 1 d . . . . .
H28A H 0.258288 0.368283 0.757729 0.035 Uiso 1 1 calc R U . . .
H28B H 0.107500 0.343457 0.739825 0.035 Uiso 1 1 calc R U . . .
C29 C 0.1380(2) 0.51874(19) 0.77241(7) 0.0360(4) Uani 1 1 d . . . . .
H29A H 0.118818 0.485981 0.802922 0.043 Uiso 1 1 calc R U . . .
H29B H 0.211958 0.578912 0.777779 0.043 Uiso 1 1 calc R U . . .
C30 C 0.0185(2) 0.58845(18) 0.74943(7) 0.0333(4) Uani 1 1 d . . . . .
H30A H -0.058518 0.531698 0.747938 0.040 Uiso 1 1 calc R U . . .
H30B H 0.000513 0.663193 0.768379 0.040 Uiso 1 1 calc R U . . .
C31 C 0.03900(18) 0.63137(17) 0.70088(6) 0.0273(4) Uani 1 1 d . . . . .
H31A H 0.108015 0.697138 0.702734 0.033 Uiso 1 1 calc R U . . .
H31B H -0.042795 0.669749 0.685971 0.033 Uiso 1 1 calc R U . . .
C32 C 0.07856(17) 0.52105(17) 0.67114(6) 0.0251(3) Uani 1 1 d . . . . .
H32A H 0.006076 0.459033 0.666613 0.030 Uiso 1 1 calc R U . . .
H32B H 0.095584 0.553101 0.640292 0.030 Uiso 1 1 calc R U . . .
C33 C 0.14989(16) 0.26647(16) 0.62022(6) 0.0223(3) Uani 1 1 d . . . . .
H33 H 0.100674 0.336715 0.603002 0.027 Uiso 1 1 calc R U . . .
C34 C 0.05454(17) 0.19093(17) 0.64700(6) 0.0252(3) Uani 1 1 d . . . . .
H34A H 0.102518 0.122237 0.664812 0.030 Uiso 1 1 calc R U . . .
H34B H 0.016842 0.247634 0.669266 0.030 Uiso 1 1 calc R U . . .
C35 C -0.05529(17) 0.13386(18) 0.61388(6) 0.0281(4) Uani 1 1 d . . . . .
H35A H -0.113901 0.083959 0.631818 0.034 Uiso 1 1 calc R U . . .
H35B H -0.107367 0.203041 0.597913 0.034 Uiso 1 1 calc R U . . .
C36 C -0.00229(19) 0.04845(19) 0.57785(7) 0.0314(4) Uani 1 1 d . . . . .
H36A H -0.075476 0.018849 0.555465 0.038 Uiso 1 1 calc R U . . .
H36B H 0.039762 -0.026900 0.593402 0.038 Uiso 1 1 calc R U . . .
C37 C 0.09702(19) 0.11890(19) 0.55193(7) 0.0313(4) Uani 1 1 d . . . . .
H37A H 0.051681 0.186104 0.532518 0.038 Uiso 1 1 calc R U . . .
H37B H 0.136260 0.059019 0.531106 0.038 Uiso 1 1 calc R U . . .
C38 C 0.20528(17) 0.17862(17) 0.58506(6) 0.0254(3) Uani 1 1 d . . . . .
H38A H 0.264307 0.227668 0.567014 0.031 Uiso 1 1 calc R U . . .
H38B H 0.257318 0.110717 0.601847 0.031 Uiso 1 1 calc R U . . .

loop_
_atom_site_aniso_label
_atom_site_aniso_U_11
_atom_site_aniso_U_22
_atom_site_aniso_U_33
_atom_site_aniso_U_23
_atom_site_aniso_U_13
_atom_site_aniso_U_12
P1 0.01511(19) 0.02119(19) 0.01863(19) 0.00046(14) 0.00216(15) 0.00017(14)
P2 0.01665(19) 0.0221(2) 0.0226(2) 0.00076(15) 0.00354(15) 0.00018(15)
C1 0.0178(7) 0.0221(7) 0.0236(8) 0.0021(6) 0.0032(6) 0.0002(6)
C2 0.0198(8) 0.0266(8) 0.0241(8) 0.0038(6) 0.0061(6) 0.0022(6)
C3 0.0246(8) 0.0253(8) 0.0313(9) 0.0024(7) 0.0079(7) 0.0006(7)
C4 0.0318(10) 0.0269(9) 0.0440(11) 0.0033(8) 0.0070(9) 0.0034(7)
C5 0.0349(10) 0.0335(10) 0.0447(12) 0.0110(9) -0.0009(9) 0.0060(8)
C6 0.0308(10) 0.0388(10) 0.0318(10) 0.0075(8) -0.0020(8) 0.0003(8)
C7 0.0262(9) 0.0300(9) 0.0259(9) 0.0013(7) 0.0055(7) 0.0000(7)
C8 0.0365(10) 0.0269(9) 0.0345(10) -0.0014(7) 0.0035(8) -0.0012(7)
C9 0.0183(7) 0.0247(8) 0.0209(8) 0.0021(6) 0.0016(6) -0.0024(6)
C10 0.0242(8) 0.0283(8) 0.0251(8) 0.0004(7) 0.0012(7) 0.0010(7)
C11 0.0319(10) 0.0374(10) 0.0223(8) -0.0019(7) 0.0018(7) -0.0035(8)
C12 0.0304(9) 0.0377(10) 0.0229(8) 0.0049(7) -0.0050(7) -0.0075(8)
C13 0.0230(8) 0.0347(10) 0.0336(10) 0.0070(8) -0.0027(7) 0.0017(7)
C14 0.0211(8) 0.0310(9) 0.0258(9) 0.0034(7) 0.0034(7) 0.0009(7)
C15 0.0182(7) 0.0221(7) 0.0223(8) 0.0000(6) 0.0050(6) 0.0004(6)
C16 0.0205(8) 0.0338(9) 0.0260(8) 0.0063(7) -0.0005(7) -0.0026(7)
C17 0.0214(9) 0.0410(11) 0.0365(10) 0.0094(8) -0.0005(8) -0.0068(7)
C18 0.0272(9) 0.0310(9) 0.0315(9) 0.0075(7) 0.0061(7) -0.0028(7)
C19 0.0268(9) 0.0298(9) 0.0226(8) 0.0048(7) 0.0031(7) 0.0019(7)
C20 0.0203(8) 0.0277(8) 0.0225(8) 0.0000(6) 0.0019(6) -0.0013(6)
C21 0.0132(7) 0.0242(8) 0.0243(8) -0.0028(6) -0.0009(6) 0.0019(6)
C22 0.0239(9) 0.0295(9) 0.0347(10) 0.0000(7) 0.0067(7) -0.0010(7)
C23 0.0299(9) 0.0252(9) 0.0491(12) 0.0002(8) 0.0051(9) -0.0016(7)
C24 0.0315(10) 0.0282(9) 0.0420(11) -0.0100(8) -0.0032(8) 0.0041(7)
C25 0.0359(10) 0.0377(10) 0.0254(9) -0.0063(8) -0.0006(8) 0.0076(8)
C26 0.0265(9) 0.0292(9) 0.0229(8) 0.0003(7) 0.0009(7) 0.0046(7)
C27 0.0186(7) 0.0248(8) 0.0224(8) -0.0006(6) 0.0025(6) 0.0007(6)
C28 0.0368(10) 0.0290(9) 0.0228(8) 0.0011(7) 0.0037(7) 0.0046(7)
C29 0.0529(13) 0.0336(10) 0.0220(9) -0.0013(7) 0.0058(9) 0.0064(9)
C30 0.0389(10) 0.0301(9) 0.0325(10) -0.0060(8) 0.0121(8) 0.0021(8)
C31 0.0232(8) 0.0295(9) 0.0290(9) -0.0040(7) 0.0020(7) 0.0041(7)
C32 0.0208(8) 0.0305(9) 0.0240(8) -0.0028(7) 0.0014(7) 0.0040(7)
C33 0.0179(7) 0.0255(8) 0.0237(8) -0.0010(6) 0.0028(6) -0.0009(6)
C34 0.0197(8) 0.0303(8) 0.0259(8) -0.0028(7) 0.0045(7) -0.0033(6)
C35 0.0203(8) 0.0343(9) 0.0298(9) -0.0043(7) 0.0033(7) -0.0043(7)
C36 0.0263(9) 0.0342(10) 0.0338(10) -0.0097(8) 0.0025(8) -0.0060(7)
C37 0.0314(9) 0.0357(10) 0.0274(9) -0.0079(7) 0.0057(8) -0.0030(8)
C38 0.0229(8) 0.0274(8) 0.0268(9) -0.0026(7) 0.0061(7) -0.0011(7)

loop_
_atom_type_symbol
_atom_type_description
_atom_type_scat_dispersion_real
_atom_type_scat_dispersion_imag
_atom_type_scat_source
C C 0.0181 0.0091 'International Tables Vol C Tables 4.2.6.8 and 6.1.1.4'
H H 0.0000 0.0000 'International Tables Vol C Tables 4.2.6.8 and 6.1.1.4'
P P 0.2955 0.4335 'International Tables Vol C Tables 4.2.6.8 and 6.1.1.4'

loop_
_geom_angle_atom_site_label_1
_geom_angle_atom_site_label_2
_geom_angle_atom_site_label_3
_geom_angle
_geom_angle_site_symmetry_1
_geom_angle_site_symmetry_3
_geom_angle_publ_flag
C1 P1 C15 111.20(8) . . ?
C1 P1 C9 114.62(8) . . ?
C15 P1 C9 107.43(8) . . ?
C1 P1 C21 116.42(8) . . ?
C15 P1 C21 104.20(8) . . ?
C9 P1 C21 101.93(8) . . ?
C1 P2 C33 107.11(8) . . ?
C1 P2 C27 101.11(8) . . ?
C33 P2 C27 103.26(7) . . ?
C2 C1 P1 124.46(12) . . ?
C2 C1 P2 122.05(12) . . ?
P1 C1 P2 113.48(9) . . ?
C7 C2 C3 117.60(16) . . ?
C7 C2 C1 118.93(16) . . ?
C3 C2 C1 123.28(16) . . ?
C4 C3 C2 119.21(18) . . ?
C4 C3 C8 118.51(17) . . ?
C2 C3 C8 122.27(16) . . ?
C5 C4 C3 122.05(19) . . ?
C5 C4 H4 119.0 . . ?
C3 C4 H4 119.0 . . ?
C4 C5 C6 119.66(19) . . ?
C4 C5 H5 120.2 . . ?
C6 C5 H5 120.2 . . ?
C7 C6 C5 119.03(19) . . ?
C7 C6 H6 120.5 . . ?
C5 C6 H6 120.5 . . ?
C6 C7 C2 122.41(18) . . ?
C6 C7 H7 118.8 . . ?
C2 C7 H7 118.8 . . ?
C3 C8 H8A 109.5 . . ?
C3 C8 H8B 109.5 . . ?
H8A C8 H8B 109.5 . . ?
C3 C8 H8C 109.5 . . ?
H8A C8 H8C 109.5 . . ?
H8B C8 H8C 109.5 . . ?
C10 C9 C14 118.89(16) . . ?
C10 C9 P1 119.22(13) . . ?
C14 C9 P1 121.89(13) . . ?
C9 C10 C11 120.51(17) . . ?
C9 C10 H10 119.7 . . ?
C11 C10 H10 119.7 . . ?
C12 C11 C10 120.05(17) . . ?
C12 C11 H11 120.0 . . ?
C10 C11 H11 120.0 . . ?
C11 C12 C13 119.90(17) . . ?
C11 C12 H12 120.1 . . ?
C13 C12 H12 120.1 . . ?
C12 C13 C14 120.15(17) . . ?
C12 C13 H13 119.9 . . ?
C14 C13 H13 119.9 . . ?
C13 C14 C9 120.50(17) . . ?
C13 C14 H14 119.7 . . ?
C9 C14 H14 119.7 . . ?
C16 C15 C20 118.92(15) . . ?
C16 C15 P1 121.31(13) . . ?
C20 C15 P1 119.76(13) . . ?
C15 C16 C17 120.08(17) . . ?
C15 C16 H16 120.0 . . ?
C17 C16 H16 120.0 . . ?
C18 C17 C16 120.62(17) . . ?
C18 C17 H17 119.7 . . ?
C16 C17 H17 119.7 . . ?
C17 C18 C19 119.74(17) . . ?
C17 C18 H18 120.1 . . ?
C19 C18 H18 120.1 . . ?
C18 C19 C20 120.40(17) . . ?
C18 C19 H19 119.8 . . ?
C20 C19 H19 119.8 . . ?
C19 C20 C15 120.25(16) . . ?
C19 C20 H20 119.9 . . ?
C15 C20 H20 119.9 . . ?
C26 C21 C22 118.93(16) . . ?
C26 C21 P1 122.06(13) . . ?
C22 C21 P1 118.80(13) . . ?
C23 C22 C21 120.33(17) . . ?
C23 C22 H22 119.8 . . ?
C21 C22 H22 119.8 . . ?
C22 C23 C24 120.34(18) . . ?
C22 C23 H23 119.8 . . ?
C24 C23 H23 119.8 . . ?
C25 C24 C23 119.64(18) . . ?
C25 C24 H24 120.2 . . ?
C23 C24 H24 120.2 . . ?
C24 C25 C26 120.49(18) . . ?
C24 C25 H25 119.8 . . ?
C26 C25 H25 119.8 . . ?
C21 C26 C25 120.26(17) . . ?
C21 C26 H26 119.9 . . ?
C25 C26 H26 119.9 . . ?
C32 C27 C28 110.33(14) . . ?
C32 C27 P2 118.48(12) . . ?
C28 C27 P2 113.32(12) . . ?
C32 C27 H27 104.4 . . ?
C28 C27 H27 104.4 . . ?
P2 C27 H27 104.4 . . ?
C27 C28 C29 110.13(15) . . ?
C27 C28 H28A 109.6 . . ?
C29 C28 H28A 109.6 . . ?
C27 C28 H28B 109.6 . . ?
C29 C28 H28B 109.6 . . ?
H28A C28 H28B 108.1 . . ?
C30 C29 C28 111.82(16) . . ?
C30 C29 H29A 109.3 . . ?
C28 C29 H29A 109.3 . . ?
C30 C29 H29B 109.3 . . ?
C28 C29 H29B 109.3 . . ?
H29A C29 H29B 107.9 . . ?
C31 C30 C29 111.31(16) . . ?
C31 C30 H30A 109.4 . . ?
C29 C30 H30A 109.4 . . ?
C31 C30 H30B 109.4 . . ?
C29 C30 H30B 109.4 . . ?
H30A C30 H30B 108.0 . . ?
C30 C31 C32 111.69(15) . . ?
C30 C31 H31A 109.3 . . ?
C32 C31 H31A 109.3 . . ?
C30 C31 H31B 109.3 . . ?
C32 C31 H31B 109.3 . . ?
H31A C31 H31B 107.9 . . ?
C27 C32 C31 110.55(14) . . ?
C27 C32 H32A 109.5 . . ?
C31 C32 H32A 109.5 . . ?
C27 C32 H32B 109.5 . . ?
C31 C32 H32B 109.5 . . ?
H32A C32 H32B 108.1 . . ?
C38 C33 C34 109.07(14) . . ?
C38 C33 P2 109.93(11) . . ?
C34 C33 P2 111.80(12) . . ?
C38 C33 H33 108.7 . . ?
C34 C33 H33 108.7 . . ?
P2 C33 H33 108.7 . . ?
C35 C34 C33 110.82(14) . . ?
C35 C34 H34A 109.5 . . ?
C33 C34 H34A 109.5 . . ?
C35 C34 H34B 109.5 . . ?
C33 C34 H34B 109.5 . . ?
H34A C34 H34B 108.1 . . ?
C36 C35 C34 111.67(15) . . ?
C36 C35 H35A 109.3 . . ?
C34 C35 H35A 109.3 . . ?
C36 C35 H35B 109.3 . . ?
C34 C35 H35B 109.3 . . ?
H35A C35 H35B 107.9 . . ?
C35 C36 C37 111.03(16) . . ?
C35 C36 H36A 109.4 . . ?
C37 C36 H36A 109.4 . . ?
C35 C36 H36B 109.4 . . ?
C37 C36 H36B 109.4 . . ?
H36A C36 H36B 108.0 . . ?
C36 C37 C38 111.87(15) . . ?
C36 C37 H37A 109.2 . . ?
C38 C37 H37A 109.2 . . ?
C36 C37 H37B 109.2 . . ?
C38 C37 H37B 109.2 . . ?
H37A C37 H37B 107.9 . . ?
C37 C38 C33 111.71(14) . . ?
C37 C38 H38A 109.3 . . ?
C33 C38 H38A 109.3 . . ?
C37 C38 H38B 109.3 . . ?
C33 C38 H38B 109.3 . . ?
H38A C38 H38B 107.9 . . ?

loop_
_geom_bond_atom_site_label_1
_geom_bond_atom_site_label_2
_geom_bond_distance
_geom_bond_site_symmetry_2
_geom_bond_publ_flag
P1 C1 1.6964(17) . ?
P1 C15 1.8179(17) . ?
P1 C9 1.8307(17) . ?
P1 C21 1.8375(17) . ?
P2 C1 1.8014(17) . ?
P2 C33 1.8691(17) . ?
P2 C27 1.8818(17) . ?
C1 C2 1.493(2) . ?
C2 C7 1.410(3) . ?
C2 C3 1.411(2) . ?
C3 C4 1.397(3) . ?
C3 C8 1.498(3) . ?
C4 C5 1.377(3) . ?
C4 H4 0.9500 . ?
C5 C6 1.393(3) . ?
C5 H5 0.9500 . ?
C6 C7 1.386(3) . ?
C6 H6 0.9500 . ?
C7 H7 0.9500 . ?
C8 H8A 0.9800 . ?
C8 H8B 0.9800 . ?
C8 H8C 0.9800 . ?
C9 C10 1.391(2) . ?
C9 C14 1.399(2) . ?
C10 C11 1.395(3) . ?
C10 H10 0.9500 . ?
C11 C12 1.386(3) . ?
C11 H11 0.9500 . ?
C12 C13 1.387(3) . ?
C12 H12 0.9500 . ?
C13 C14 1.388(3) . ?
C13 H13 0.9500 . ?
C14 H14 0.9500 . ?
C15 C16 1.391(2) . ?
C15 C20 1.404(2) . ?
C16 C17 1.395(3) . ?
C16 H16 0.9500 . ?
C17 C18 1.380(3) . ?
C17 H17 0.9500 . ?
C18 C19 1.382(3) . ?
C18 H18 0.9500 . ?
C19 C20 1.389(2) . ?
C19 H19 0.9500 . ?
C20 H20 0.9500 . ?
C21 C26 1.392(2) . ?
C21 C22 1.399(2) . ?
C22 C23 1.385(3) . ?
C22 H22 0.9500 . ?
C23 C24 1.391(3) . ?
C23 H23 0.9500 . ?
C24 C25 1.376(3) . ?
C24 H24 0.9500 . ?
C25 C26 1.393(3) . ?
C25 H25 0.9500 . ?
C26 H26 0.9500 . ?
C27 C32 1.526(2) . ?
C27 C28 1.532(2) . ?
C27 H27 1.0000 . ?
C28 C29 1.532(2) . ?
C28 H28A 0.9900 . ?
C28 H28B 0.9900 . ?
C29 C30 1.523(3) . ?
C29 H29A 0.9900 . ?
C29 H29B 0.9900 . ?
C30 C31 1.516(3) . ?
C30 H30A 0.9900 . ?
C30 H30B 0.9900 . ?
C31 C32 1.530(2) . ?
C31 H31A 0.9900 . ?
C31 H31B 0.9900 . ?
C32 H32A 0.9900 . ?
C32 H32B 0.9900 . ?
C33 C38 1.533(2) . ?
C33 C34 1.539(2) . ?
C33 H33 1.0000 . ?
C34 C35 1.526(2) . ?
C34 H34A 0.9900 . ?
C34 H34B 0.9900 . ?
C35 C36 1.525(2) . ?
C35 H35A 0.9900 . ?
C35 H35B 0.9900 . ?
C36 C37 1.526(3) . ?
C36 H36A 0.9900 . ?
C36 H36B 0.9900 . ?
C37 C38 1.526(3) . ?
C37 H37A 0.9900 . ?
C37 H37B 0.9900 . ?
C38 H38A 0.9900 . ?
C38 H38B 0.9900 . ?
